data_4021677
loop_
_publ_author_name
'Masahiro Horiguchi'
'Yoshikatsu Ito'

_publ_section_title
;
 Unsymmetrical Photodimerization of a 9-Aminomethylanthracene
 in the Crystalline Salt
;
_journal_name_full 'Journal of Organic Chemistry'
_journal_page_first 3608
_journal_page_last 3611
_journal_paper_doi 10.1021/jo060315i
_journal_volume 71
_journal_year 2006
_chemical_formula_moiety '2(C17 H18 N), C4 O4, C H4 O'
_chemical_formula_sum 'C39 H40 N2 O5'
_chemical_formula_weight 616.76
_space_group_IT_number 14
_symmetry_cell_setting monoclinic
_symmetry_space_group_name_Hall '-P 2yab'
_symmetry_space_group_name_H-M 'P 1 21/a 1'
_cell_angle_alpha 90
_cell_angle_beta 103.6889(9)
_cell_angle_gamma 90
_cell_formula_units_Z 4
_cell_length_a 10.9945(8)
_cell_length_b 15.532(1)
_cell_length_c 19.610(1)
_cell_measurement_reflns_used 16732
_cell_measurement_temperature 296.2
_cell_measurement_theta_max 27.4
_cell_measurement_theta_min 1.7
_cell_volume 3253.5(4)
_computing_cell_refinement PROCESS-AUTO
_computing_data_collection PROCESS-AUTO
_computing_data_reduction 'teXsan Ver. 2.0'
_computing_publication_material 'teXsan Ver. 2.0'
_computing_structure_refinement 'teXsan Ver. 2.0'
_computing_structure_solution SIR92
_diffrn_detector_area_resol_mean 10.00
_diffrn_measured_fraction_theta_full 0.9726
_diffrn_measured_fraction_theta_max 0.9726
_diffrn_measurement_device_type 'Rigaku RAXIS-RAPID Imaging Plate'
_diffrn_measurement_method \w
_diffrn_radiation_type 'Mo K\a'
_diffrn_radiation_wavelength 0.7107
_diffrn_reflns_av_R_equivalents 0.093
_diffrn_reflns_limit_h_max 12
_diffrn_reflns_limit_h_min -14
_diffrn_reflns_limit_k_max 20
_diffrn_reflns_limit_k_min -20
_diffrn_reflns_limit_l_max 25
_diffrn_reflns_limit_l_min -25
_diffrn_reflns_number 25843
_diffrn_reflns_theta_full 27.37
_diffrn_reflns_theta_max 27.37
_exptl_absorpt_coefficient_mu 0.083
_exptl_absorpt_correction_type none
_exptl_crystal_colour yellow
_exptl_crystal_density_diffrn 1.259
_exptl_crystal_density_method 'not measured'
_exptl_crystal_description prism
_exptl_crystal_F_000 1312.00
_exptl_crystal_size_max 2.000
_exptl_crystal_size_mid 2.000
_exptl_crystal_size_min 0.700
_refine_diff_density_max 0.33
_refine_diff_density_min -0.45
_refine_ls_extinction_method none
_refine_ls_goodness_of_fit_ref 1.769
_refine_ls_hydrogen_treatment noref
_refine_ls_number_parameters 415
_refine_ls_number_reflns 5440
_refine_ls_R_factor_gt 0.0800
_refine_ls_shift/su_max 0.0005
_refine_ls_structure_factor_coef Fsqd
_refine_ls_weighting_details 'w = 1/[\s^2^(Fo^2^) + (0.09000(Max(Fo^2^,0) + 2Fc^2^)/3)^2^]'
_refine_ls_weighting_scheme calc
_refine_ls_wR_factor_ref 0.2146
_reflns_number_gt 5440
_reflns_number_total 7182
_reflns_threshold_expression F^2^>3.0\s(F^2^)
_cod_data_source_file jo060315isi20060215_061147_6.cif
_cod_original_sg_symbol_H-M 'P 21/a       '
_cod_original_formula_sum 'C39 H40 N2 O5 '
_cod_database_code 4021677

loop_
_symmetry_equiv_pos_as_xyz
x,y,z
1/2-x,1/2+y,-z
-x,-y,-z
1/2+x,1/2-y,z

loop_
_atom_site_label
_atom_site_type_symbol
_atom_site_fract_x
_atom_site_fract_y
_atom_site_fract_z
_atom_site_U_iso_or_equiv
_atom_site_adp_type
_atom_site_occupancy
_atom_site_symmetry_multiplicity
_atom_site_calc_flag
O(1) O 0.6054(1) 0.0528(1) 0.2907(1) 0.0879(5) Uani 1.00 1 d
O(2) O 0.4576(2) 0.14962(9) 0.2575(1) 0.0795(5) Uani 1.00 1 d
O(3) O 0.1517(1) -0.1307(1) 0.25124(10) 0.0701(5) Uani 1.00 1 d
O(4) O 0.2936(2) -0.19053(10) 0.20250(9) 0.0698(4) Uani 1.00 1 d
O(5) O 0.0292(2) 0.0191(1) 0.2560(1) 0.0921(7) Uani 1.00 1 d
N(1) N 0.6834(2) -0.15825(10) 0.21047(8) 0.0507(4) Uani 1.00 1 d
N(2) N 0.7708(1) 0.17982(10) 0.30799(8) 0.0507(4) Uani 1.00 1 d
C(1) C 0.6471(3) -0.1658(1) 0.2785(1) 0.0690(6) Uani 1.00 1 d
C(2) C 0.8019(2) -0.1102(2) 0.2186(1) 0.0685(6) Uani 1.00 1 d
C(3) C 0.5781(2) -0.1185(1) 0.15649(9) 0.0506(4) Uani 1.00 1 d
C(4) C 0.5911(2) -0.1298(1) 0.08237(9) 0.0516(4) Uani 1.00 1 d
C(5) C 0.6352(2) -0.0616(1) 0.04704(10) 0.0552(5) Uani 1.00 1 d
C(6) C 0.6693(2) 0.0210(2) 0.0768(1) 0.0641(5) Uani 1.00 1 d
C(7) C 0.7093(2) 0.0847(2) 0.0403(2) 0.0774(7) Uani 1.00 1 d
C(8) C 0.7201(2) 0.0721(2) -0.0286(2) 0.0849(8) Uani 1.00 1 d
C(9) C 0.6877(2) -0.0048(2) -0.0602(1) 0.0822(8) Uani 1.00 1 d
C(10) C 0.6435(2) -0.0738(2) -0.0242(1) 0.0647(6) Uani 1.00 1 d
C(11) C 0.6059(2) -0.1512(2) -0.0571(1) 0.0731(7) Uani 1.00 1 d
C(12) C 0.5586(2) -0.2177(2) -0.0239(1) 0.0669(6) Uani 1.00 1 d
C(13) C 0.5120(3) -0.2948(2) -0.0596(1) 0.0873(8) Uani 1.00 1 d
C(14) C 0.4643(3) -0.3582(2) -0.0273(2) 0.098(1) Uani 1.00 1 d
C(15) C 0.4600(3) -0.3497(2) 0.0431(2) 0.0846(8) Uani 1.00 1 d
C(16) C 0.5029(2) -0.2777(2) 0.0803(1) 0.0671(6) Uani 1.00 1 d
C(17) C 0.5527(2) -0.2079(1) 0.0482(1) 0.0571(5) Uani 1.00 1 d
C(18) C 0.7734(2) 0.1809(2) 0.2324(1) 0.0682(6) Uani 1.00 1 d
C(19) C 0.7182(2) 0.2611(1) 0.3275(1) 0.0628(5) Uani 1.00 1 d
C(20) C 0.8995(2) 0.1597(1) 0.3526(1) 0.0519(4) Uani 1.00 1 d
C(21) C 0.9078(2) 0.1596(1) 0.4304(1) 0.0526(5) Uani 1.00 1 d
C(22) C 0.8689(2) 0.0858(1) 0.4618(1) 0.0552(5) Uani 1.00 1 d
C(23) C 0.8224(2) 0.0100(1) 0.4240(1) 0.0653(6) Uani 1.00 1 d
C(24) C 0.7844(2) -0.0582(2) 0.4560(2) 0.0777(7) Uani 1.00 1 d
C(25) C 0.7911(3) -0.0570(2) 0.5287(2) 0.0841(8) Uani 1.00 1 d
C(26) C 0.8354(2) 0.0121(2) 0.5668(1) 0.0770(7) Uani 1.00 1 d
C(27) C 0.8775(2) 0.0859(2) 0.5361(1) 0.0631(5) Uani 1.00 1 d
C(28) C 0.9266(2) 0.1572(2) 0.5757(1) 0.0690(6) Uani 1.00 1 d
C(29) C 0.9692(2) 0.2286(2) 0.5466(1) 0.0633(6) Uani 1.00 1 d
C(30) C 1.0229(2) 0.3009(2) 0.5880(1) 0.0811(7) Uani 1.00 1 d
C(31) C 1.0622(3) 0.3712(2) 0.5593(2) 0.0889(9) Uani 1.00 1 d
C(32) C 1.0508(3) 0.3743(2) 0.4863(2) 0.0783(7) Uani 1.00 1 d
C(33) C 1.0014(2) 0.3073(2) 0.4442(1) 0.0636(6) Uani 1.00 1 d
C(34) C 0.9581(2) 0.2312(1) 0.4717(1) 0.0551(5) Uani 1.00 1 d
C(35) C 0.4951(2) 0.0760(1) 0.27035(9) 0.0478(4) Uani 1.00 1 d
C(36) C 0.4027(2) 0.0054(1) 0.25942(9) 0.0476(4) Uani 1.00 1 d
C(37) C 0.3329(2) -0.0543(1) 0.24812(9) 0.0499(4) Uani 1.00 1 d
C(38) C 0.2520(2) -0.1309(1) 0.23318(10) 0.0512(4) Uani 1.00 1 d
C(39) C 0.0470(3) 0.0593(3) 0.1986(2) 0.108(1) Uani 1.00 1 d
H(1) H 0.6329 -0.1095 0.2951 0.0830 Uiso 1.00 1 calc
H(2) H 0.7132 -0.1936 0.3121 0.0830 Uiso 1.00 1 calc
H(3) H 0.5720 -0.1994 0.2722 0.0830 Uiso 1.00 1 calc
H(4) H 0.8668 -0.1388 0.2527 0.0822 Uiso 1.00 1 calc
H(5) H 0.8251 -0.1080 0.1745 0.0822 Uiso 1.00 1 calc
H(6) H 0.7916 -0.0528 0.2344 0.0822 Uiso 1.00 1 calc
H(7) H 0.6955 -0.2112 0.1961 0.0606 Uiso 1.00 1 calc
H(8) H 0.5000 -0.1450 0.1605 0.0607 Uiso 1.00 1 calc
H(9) H 0.5755 -0.0574 0.1662 0.0607 Uiso 1.00 1 calc
H(10) H 0.6640 0.0315 0.1228 0.0765 Uiso 1.00 1 calc
H(11) H 0.7301 0.1382 0.0612 0.0928 Uiso 1.00 1 calc
H(12) H 0.7498 0.1163 -0.0524 0.1014 Uiso 1.00 1 calc
H(13) H 0.6942 -0.0122 -0.1061 0.0981 Uiso 1.00 1 calc
H(14) H 0.6126 -0.1590 -0.1031 0.0880 Uiso 1.00 1 calc
H(15) H 0.5154 -0.3016 -0.1063 0.1045 Uiso 1.00 1 calc
H(16) H 0.4339 -0.4077 -0.0521 0.1185 Uiso 1.00 1 calc
H(17) H 0.4261 -0.3941 0.0647 0.1011 Uiso 1.00 1 calc
H(18) H 0.4999 -0.2739 0.1271 0.0806 Uiso 1.00 1 calc
H(19) H 0.6905 0.1907 0.2043 0.0823 Uiso 1.00 1 calc
H(20) H 0.8279 0.2262 0.2242 0.0823 Uiso 1.00 1 calc
H(21) H 0.8039 0.1266 0.2199 0.0823 Uiso 1.00 1 calc
H(22) H 0.6358 0.2695 0.2982 0.0752 Uiso 1.00 1 calc
H(23) H 0.7710 0.3083 0.3213 0.0752 Uiso 1.00 1 calc
H(24) H 0.7135 0.2584 0.3757 0.0752 Uiso 1.00 1 calc
H(25) H 0.7200 0.1374 0.3140 0.0607 Uiso 1.00 1 calc
H(26) H 0.9579 0.2025 0.3431 0.0625 Uiso 1.00 1 calc
H(27) H 0.9243 0.1032 0.3396 0.0625 Uiso 1.00 1 calc
H(28) H 0.8187 0.0073 0.3762 0.0789 Uiso 1.00 1 calc
H(29) H 0.7536 -0.1067 0.4296 0.0932 Uiso 1.00 1 calc
H(30) H 0.7635 -0.1043 0.5501 0.1020 Uiso 1.00 1 calc
H(31) H 0.8402 0.0121 0.6150 0.0923 Uiso 1.00 1 calc
H(32) H 0.9314 0.1569 0.6235 0.0830 Uiso 1.00 1 calc
H(33) H 1.0314 0.2992 0.6364 0.0972 Uiso 1.00 1 calc
H(34) H 1.0966 0.4174 0.5875 0.1073 Uiso 1.00 1 calc
H(35) H 1.0777 0.4230 0.4668 0.0945 Uiso 1.00 1 calc
H(36) H 0.9959 0.3111 0.3964 0.0766 Uiso 1.00 1 calc
H(37) H 0.1343 0.0723 0.2035 0.1319 Uiso 1.00 1 calc
H(38) H 0.0193 0.0229 0.1575 0.1319 Uiso 1.00 1 calc
H(39) H -0.0003 0.1120 0.1911 0.1319 Uiso 1.00 1 calc
H(40) H 0.0702 -0.0265 0.2617 0.1097 Uiso 1.00 1 calc

loop_
_atom_site_aniso_label
_atom_site_aniso_U_11
_atom_site_aniso_U_22
_atom_site_aniso_U_33
_atom_site_aniso_U_12
_atom_site_aniso_U_13
_atom_site_aniso_U_23
O(1) 0.0463(7) 0.0468(8) 0.156(2) -0.0081(6) -0.0058(9) 0.0056(9)
O(2) 0.0626(8) 0.0420(7) 0.128(2) 0.0019(6) 0.0106(9) -0.0009(8)
O(3) 0.0601(8) 0.0577(8) 0.098(1) -0.0118(6) 0.0292(9) -0.0004(7)
O(4) 0.0739(9) 0.0520(8) 0.088(1) -0.0154(6) 0.0293(8) -0.0146(7)
O(5) 0.103(1) 0.093(1) 0.090(1) 0.025(1) 0.041(1) 0.016(1)
N(1) 0.0613(8) 0.0439(7) 0.0472(7) 0.0060(6) 0.0136(7) 0.0016(5)
N(2) 0.0465(7) 0.0513(8) 0.0546(8) -0.0127(6) 0.0126(7) -0.0088(6)
C(1) 0.104(2) 0.059(1) 0.0495(9) 0.017(1) 0.028(1) 0.0045(8)
C(2) 0.062(1) 0.065(1) 0.071(1) -0.0020(9) -0.001(1) 0.0069(10)
C(3) 0.0506(9) 0.0533(9) 0.0495(8) 0.0069(7) 0.0153(8) 0.0006(7)
C(4) 0.0451(8) 0.061(1) 0.0480(8) 0.0069(7) 0.0097(7) 0.0029(7)
C(5) 0.0434(8) 0.069(1) 0.0516(9) 0.0096(8) 0.0092(7) 0.0110(8)
C(6) 0.0551(10) 0.066(1) 0.068(1) 0.0017(9) 0.0083(9) 0.0117(9)
C(7) 0.063(1) 0.074(1) 0.091(2) -0.001(1) 0.009(1) 0.024(1)
C(8) 0.065(1) 0.099(2) 0.090(2) 0.006(1) 0.017(1) 0.041(2)
C(9) 0.060(1) 0.125(2) 0.063(1) 0.019(1) 0.018(1) 0.035(1)
C(10) 0.0487(9) 0.094(2) 0.0503(9) 0.0153(10) 0.0097(8) 0.0139(10)
C(11) 0.063(1) 0.111(2) 0.0455(9) 0.018(1) 0.0126(9) 0.004(1)
C(12) 0.0516(10) 0.091(2) 0.055(1) 0.0098(10) 0.0067(9) -0.014(1)
C(13) 0.076(1) 0.113(2) 0.071(1) 0.000(2) 0.014(1) -0.032(1)
C(14) 0.081(2) 0.108(2) 0.104(2) -0.022(2) 0.020(2) -0.050(2)
C(15) 0.073(1) 0.083(2) 0.099(2) -0.019(1) 0.024(1) -0.020(1)
C(16) 0.061(1) 0.072(1) 0.068(1) -0.0048(9) 0.016(1) -0.0085(10)
C(17) 0.0462(8) 0.068(1) 0.0562(10) 0.0057(8) 0.0099(8) -0.0057(8)
C(18) 0.070(1) 0.079(1) 0.053(1) -0.014(1) 0.0113(9) -0.0079(9)
C(19) 0.0520(9) 0.057(1) 0.079(1) -0.0031(8) 0.0147(9) -0.0088(9)
C(20) 0.0438(8) 0.0592(10) 0.0551(9) -0.0063(7) 0.0167(8) -0.0119(8)
C(21) 0.0408(8) 0.063(1) 0.0556(9) -0.0029(7) 0.0149(7) -0.0081(8)
C(22) 0.0428(8) 0.063(1) 0.0581(10) 0.0029(7) 0.0095(8) 0.0002(8)
C(23) 0.059(1) 0.063(1) 0.071(1) -0.0002(9) 0.0090(10) 0.0029(9)
C(24) 0.070(1) 0.061(1) 0.096(2) -0.003(1) 0.007(1) 0.009(1)
C(25) 0.069(1) 0.080(2) 0.099(2) 0.002(1) 0.013(1) 0.035(2)
C(26) 0.061(1) 0.098(2) 0.069(1) 0.005(1) 0.010(1) 0.024(1)
C(27) 0.0484(9) 0.080(1) 0.060(1) 0.0055(9) 0.0115(9) 0.0093(9)
C(28) 0.057(1) 0.098(2) 0.0523(10) 0.000(1) 0.0127(9) -0.005(1)
C(29) 0.0497(9) 0.086(1) 0.0552(10) -0.0039(9) 0.0149(8) -0.0165(10)
C(30) 0.066(1) 0.113(2) 0.066(1) -0.015(1) 0.019(1) -0.035(1)
C(31) 0.081(2) 0.100(2) 0.091(2) -0.031(1) 0.031(1) -0.046(2)
C(32) 0.072(1) 0.078(1) 0.091(2) -0.025(1) 0.030(1) -0.026(1)
C(33) 0.0538(9) 0.071(1) 0.069(1) -0.0121(9) 0.0200(9) -0.0164(10)
C(34) 0.0423(8) 0.068(1) 0.0571(9) -0.0039(7) 0.0161(8) -0.0124(8)
C(35) 0.0462(8) 0.0412(8) 0.0543(8) -0.0047(6) 0.0087(7) -0.0047(6)
C(36) 0.0450(8) 0.0447(8) 0.0509(8) -0.0018(6) 0.0070(7) -0.0022(6)
C(37) 0.0504(8) 0.0467(9) 0.0529(9) -0.0033(7) 0.0130(7) -0.0002(7)
C(38) 0.0524(9) 0.0445(8) 0.0550(9) -0.0081(7) 0.0094(8) 0.0013(7)
C(39) 0.104(2) 0.117(3) 0.109(2) 0.040(2) 0.036(2) 0.047(2)

loop_
_atom_type_symbol
_atom_type_description
_atom_type_scat_dispersion_real
_atom_type_scat_dispersion_imag
_atom_type_scat_source
C C 0.003 0.002
;International Tables for Crystallography
(1992, Vol. C, Tables 4.2.6.8 and 6.1.1.1)
;
H H 0.000 0.000
;International Tables for Crystallography
(1992, Vol. C, Table 6.1.1.2)
;
O O 0.011 0.006
;International Tables for Crystallography
(1992, Vol. C, Tables 4.2.6.8 and 6.1.1.1)
;
N N 0.006 0.003
;International Tables for Crystallography
(1992, Vol. C, Tables 4.2.6.8 and 6.1.1.1)
;

loop_
_geom_angle_atom_site_label_1
_geom_angle_atom_site_label_2
_geom_angle_atom_site_label_3
_geom_angle
_geom_angle_publ_flag
C(1) N(1) C(2) 111.1(2) yes
C(1) N(1) C(3) 109.8(2) yes
C(2) N(1) C(3) 112.4(1) yes
C(18) N(2) C(19) 110.4(2) yes
C(18) N(2) C(20) 110.1(1) yes
C(19) N(2) C(20) 113.4(1) yes
N(1) C(3) C(4) 113.5(1) yes
C(3) C(4) C(5) 120.6(2) yes
C(3) C(4) C(17) 118.4(2) yes
C(5) C(4) C(17) 120.9(2) yes
C(4) C(5) C(6) 124.2(2) yes
C(4) C(5) C(10) 119.1(2) yes
C(6) C(5) C(10) 116.6(2) yes
C(5) C(6) C(7) 121.9(2) yes
C(6) C(7) C(8) 121.4(3) yes
C(7) C(8) C(9) 119.5(2) yes
C(8) C(9) C(10) 121.3(2) yes
C(5) C(10) C(9) 119.2(2) yes
C(5) C(10) C(11) 119.3(2) yes
C(9) C(10) C(11) 121.5(2) yes
C(10) C(11) C(12) 122.2(2) yes
C(11) C(12) C(13) 121.9(2) yes
C(11) C(12) C(17) 119.5(2) yes
C(13) C(12) C(17) 118.6(2) yes
C(12) C(13) C(14) 121.4(2) yes
C(13) C(14) C(15) 120.3(3) yes
C(14) C(15) C(16) 121.2(3) yes
C(15) C(16) C(17) 120.7(2) yes
C(4) C(17) C(12) 118.9(2) yes
C(4) C(17) C(16) 123.4(2) yes
C(12) C(17) C(16) 117.7(2) yes
N(2) C(20) C(21) 114.2(1) yes
C(20) C(21) C(22) 119.3(2) yes
C(20) C(21) C(34) 120.2(2) yes
C(22) C(21) C(34) 120.5(2) yes
C(21) C(22) C(23) 123.6(2) yes
C(21) C(22) C(27) 119.1(2) yes
C(23) C(22) C(27) 117.3(2) yes
C(22) C(23) C(24) 121.4(2) yes
C(23) C(24) C(25) 120.9(2) yes
C(24) C(25) C(26) 120.1(2) yes
C(25) C(26) C(27) 121.6(2) yes
C(22) C(27) C(26) 118.6(2) yes
C(22) C(27) C(28) 119.5(2) yes
C(26) C(27) C(28) 122.0(2) yes
C(27) C(28) C(29) 122.4(2) yes
C(28) C(29) C(30) 122.1(2) yes
C(28) C(29) C(34) 119.2(2) yes
C(30) C(29) C(34) 118.8(2) yes
C(29) C(30) C(31) 121.9(2) yes
C(30) C(31) C(32) 119.6(2) yes
C(31) C(32) C(33) 121.2(2) yes
C(32) C(33) C(34) 121.7(2) yes
C(21) C(34) C(29) 119.3(2) yes
C(21) C(34) C(33) 123.9(2) yes
C(29) C(34) C(33) 116.8(2) yes
O(1) C(35) O(2) 126.7(2) yes
O(1) C(35) C(36) 114.7(2) yes
O(2) C(35) C(36) 118.5(2) yes
C(35) C(36) C(37) 175.7(2) yes
C(36) C(37) C(38) 176.9(2) yes
O(3) C(38) O(4) 126.3(2) yes
O(3) C(38) C(37) 118.7(2) yes
O(4) C(38) C(37) 115.0(2) yes

loop_
_geom_bond_atom_site_label_1
_geom_bond_atom_site_label_2
_geom_bond_distance
_geom_bond_publ_flag
O(1) C(35) 1.237(2) yes
O(2) C(35) 1.222(2) yes
O(3) C(38) 1.235(2) yes
O(4) C(38) 1.249(2) yes
O(5) C(39) 1.340(4) yes
N(1) C(1) 1.485(2) yes
N(1) C(2) 1.477(3) yes
N(1) C(3) 1.504(2) yes
N(2) C(18) 1.490(3) yes
N(2) C(19) 1.476(3) yes
N(2) C(20) 1.510(2) yes
C(3) C(4) 1.504(2) yes
C(4) C(5) 1.412(3) yes
C(4) C(17) 1.403(3) yes
C(5) C(6) 1.423(3) yes
C(5) C(10) 1.435(3) yes
C(6) C(7) 1.355(3) yes
C(7) C(8) 1.398(4) yes
C(8) C(9) 1.353(5) yes
C(9) C(10) 1.430(4) yes
C(10) C(11) 1.380(4) yes
C(11) C(12) 1.386(4) yes
C(12) C(13) 1.420(4) yes
C(12) C(17) 1.438(3) yes
C(13) C(14) 1.343(5) yes
C(14) C(15) 1.399(4) yes
C(15) C(16) 1.357(4) yes
C(16) C(17) 1.427(3) yes
C(20) C(21) 1.506(3) yes
C(21) C(22) 1.415(3) yes
C(21) C(34) 1.409(3) yes
C(22) C(23) 1.420(3) yes
C(22) C(27) 1.438(3) yes
C(23) C(24) 1.347(3) yes
C(24) C(25) 1.411(4) yes
C(25) C(26) 1.332(4) yes
C(26) C(27) 1.423(4) yes
C(27) C(28) 1.387(4) yes
C(28) C(29) 1.379(4) yes
C(29) C(30) 1.429(3) yes
C(29) C(34) 1.445(3) yes
C(30) C(31) 1.345(4) yes
C(31) C(32) 1.407(4) yes
C(32) C(33) 1.360(3) yes
C(33) C(34) 1.426(3) yes
C(35) C(36) 1.476(2) yes
C(36) C(37) 1.191(2) yes
C(37) C(38) 1.472(2) yes

loop_
_geom_contact_atom_site_label_1
_geom_contact_atom_site_label_2
_geom_contact_distance
_geom_contact_site_symmetry_2
O(1) N(2) 2.651(2) .
O(1) C(18) 3.112(3) .
O(1) C(23) 3.164(3) .
O(1) C(1) 3.441(3) .
O(1) C(19) 3.480(3) .
O(1) C(20) 3.583(2) .
O(2) C(18) 3.286(3) 4_455
O(2) C(19) 3.352(3) .
O(2) N(2) 3.383(2) .
O(2) C(19) 3.528(3) 4_455
O(3) O(5) 2.701(3) .
O(3) C(1) 3.207(3) 4_445
O(3) C(39) 3.246(4) .
O(3) N(1) 3.411(2) 4_445
O(4) N(1) 2.664(2) 4_445
O(4) C(2) 3.110(3) 4_445
O(4) C(1) 3.306(3) 4_445
O(4) C(16) 3.547(3) 4_445
O(5) C(2) 3.154(3) 1_455
O(5) C(20) 3.417(3) 1_455
O(5) C(26) 3.475(3) 3_656
O(5) C(38) 3.484(3) .
O(5) C(37) 3.565(3) .
N(1) C(38) 3.367(2) 4_545
N(2) C(35) 3.357(2) .
C(1) C(38) 3.547(3) 4_545
C(1) C(30) 3.595(3) 2_646
C(4) C(8) 3.452(3) 3_655
C(6) C(10) 3.447(3) 3_655
C(6) C(11) 3.583(3) 3_655
C(7) C(13) 3.533(4) 2_655
C(7) C(12) 3.550(3) 3_655
C(7) C(17) 3.550(3) 3_655
C(8) C(14) 3.551(5) 2_655
C(13) C(39) 3.486(4) 2_545
C(14) C(39) 3.570(4) 2_545
C(21) C(25) 3.590(3) 3_756
C(23) C(27) 3.535(3) 3_756
C(26) C(31) 3.482(4) 4_455
C(27) C(32) 3.547(3) 4_455
C(37) C(39) 3.534(4) .

loop_
_geom_hbond_atom_site_label_D
_geom_hbond_atom_site_label_H
_geom_hbond_atom_site_label_A
_geom_hbond_site_symmetry_A
_geom_hbond_distance_DH
_geom_hbond_distance_HA
_geom_hbond_distance_DA
_geom_hbond_angle_DHA
_geom_hbond_publ_flag
O(5) H(40) O(3) 1_555 0.831 1.886 2.701(2) 166.311 no
N(1) H(7) O(3) 4_545 0.890 2.770 3.411(2) 129.937 no
N(1) H(7) O(4) 4_545 0.890 1.855 2.664(2) 150.082 no
N(2) H(25) O(1) 1_555 0.889 1.804 2.651(2) 158.364 no
N(2) H(25) O(2) 1_555 0.889 2.842 3.383(2) 120.688 no

loop_
_geom_torsion_atom_site_label_1
_geom_torsion_atom_site_label_2
_geom_torsion_atom_site_label_3
_geom_torsion_atom_site_label_4
_geom_torsion
_geom_torsion_publ_flag
O(1) C(35) C(36) C(37) -48(2) yes
O(2) C(35) C(36) C(37) 129(2) yes
O(3) C(38) C(37) C(36) 167(3) yes
O(4) C(38) C(37) C(36) -12(3) yes
N(1) C(3) C(4) C(5) -101.2(2) yes
N(1) C(3) C(4) C(17) 81.9(2) yes
N(2) C(20) C(21) C(22) 81.3(2) yes
N(2) C(20) C(21) C(34) -101.0(2) yes
C(1) N(1) C(3) C(4) -164.5(2) yes
C(2) N(1) C(3) C(4) 71.3(2) yes
C(3) C(4) C(5) C(6) -0.4(3) yes
C(3) C(4) C(5) C(10) -178.4(2) yes
C(3) C(4) C(17) C(12) 176.8(2) yes
C(3) C(4) C(17) C(16) -0.7(3) yes
C(4) C(5) C(6) C(7) -179.0(2) yes
C(4) C(5) C(10) C(9) 179.8(2) yes
C(4) C(5) C(10) C(11) 1.3(3) yes
C(4) C(17) C(12) C(11) 2.2(3) yes
C(4) C(17) C(12) C(13) -176.0(2) yes
C(4) C(17) C(16) C(15) 175.8(2) yes
C(5) C(4) C(17) C(12) -0.1(3) yes
C(5) C(4) C(17) C(16) -177.5(2) yes
C(5) C(6) C(7) C(8) -0.5(4) yes
C(5) C(10) C(9) C(8) -1.0(3) yes
C(5) C(10) C(11) C(12) 0.9(3) yes
C(6) C(5) C(4) C(17) 176.4(2) yes
C(6) C(5) C(10) C(9) 1.7(3) yes
C(6) C(5) C(10) C(11) -176.9(2) yes
C(6) C(7) C(8) C(9) 1.2(4) yes
C(7) C(6) C(5) C(10) -1.0(3) yes
C(7) C(8) C(9) C(10) -0.4(4) yes
C(8) C(9) C(10) C(11) 177.5(2) yes
C(9) C(10) C(11) C(12) -177.7(2) yes
C(10) C(5) C(4) C(17) -1.6(3) yes
C(10) C(11) C(12) C(13) 175.5(2) yes
C(10) C(11) C(12) C(17) -2.6(3) yes
C(11) C(12) C(13) C(14) -178.8(3) yes
C(11) C(12) C(17) C(16) 179.7(2) yes
C(12) C(13) C(14) C(15) -0.3(5) yes
C(12) C(17) C(16) C(15) -1.6(3) yes
C(13) C(12) C(17) C(16) 1.6(3) yes
C(13) C(14) C(15) C(16) 0.3(5) yes
C(14) C(13) C(12) C(17) -0.7(4) yes
C(14) C(15) C(16) C(17) 0.7(4) yes
C(18) N(2) C(20) C(21) 178.3(2) yes
C(19) N(2) C(20) C(21) 54.1(2) yes
C(20) C(21) C(22) C(23) 0.5(3) yes
C(20) C(21) C(22) C(27) 179.7(2) yes
C(20) C(21) C(34) C(29) -177.9(2) yes
C(20) C(21) C(34) C(33) 1.2(3) yes
C(21) C(22) C(23) C(24) -178.8(2) yes
C(21) C(22) C(27) C(26) 178.6(2) yes
C(21) C(22) C(27) C(28) -1.6(3) yes
C(21) C(34) C(29) C(28) -2.1(3) yes
C(21) C(34) C(29) C(30) 178.7(2) yes
C(21) C(34) C(33) C(32) -179.1(2) yes
C(22) C(21) C(34) C(29) -0.2(3) yes
C(22) C(21) C(34) C(33) 178.8(2) yes
C(22) C(23) C(24) C(25) -0.8(4) yes
C(22) C(27) C(26) C(25) 1.3(3) yes
C(22) C(27) C(28) C(29) -0.7(3) yes
C(23) C(22) C(21) C(34) -177.2(2) yes
C(23) C(22) C(27) C(26) -2.1(3) yes
C(23) C(22) C(27) C(28) 177.7(2) yes
C(23) C(24) C(25) C(26) -0.1(4) yes
C(24) C(23) C(22) C(27) 1.9(3) yes
C(24) C(25) C(26) C(27) -0.2(4) yes
C(25) C(26) C(27) C(28) -178.5(2) yes
C(26) C(27) C(28) C(29) 179.0(2) yes
C(27) C(22) C(21) C(34) 2.1(3) yes
C(27) C(28) C(29) C(30) -178.2(2) yes
C(27) C(28) C(29) C(34) 2.6(3) yes
C(28) C(29) C(30) C(31) -178.7(3) yes
C(28) C(29) C(34) C(33) 178.8(2) yes
C(29) C(30) C(31) C(32) 0.0(4) yes
C(29) C(34) C(33) C(32) -0.1(3) yes
C(30) C(29) C(34) C(33) -0.4(3) yes
C(30) C(31) C(32) C(33) -0.5(5) yes
C(31) C(30) C(29) C(34) 0.5(4) yes
C(31) C(32) C(33) C(34) 0.5(4) yes
C(35) C(36) C(37) C(38) 17(5) yes
C(35) C(36) C(37) C(38) 17(5) yes

loop_
_cod_related_entry_id
_cod_related_entry_database
_cod_related_entry_code
1 ChemSpider 21154412
